data_4336092
loop_
_publ_author_name
'Johannes A. Baus'
'Christian Burschka'
'R\"udiger Bertermann'
'C\'elia Fonseca Guerra'
'F. Matthias Bickelhaupt'
'Reinhold Tacke'

_publ_contact_author_address
;Institut fuer Anorganische Chemie
 Julius-Maximilians-Universitaet Wuerzburg
 Am Hubland
 D-97074 Wuerzburg
 Germany,
 Department of Theoretical Chemistry,
 Amsterdam Center for Multiscale Modeling (ACMM), VU University Amsterdam
 De Boelelaan 1083
 NL-1081 HV Amsterdam
 The Netherlands
;
_publ_contact_author_email r.tacke@uni-wuerzburg.de,f.m.bickelhaupt@vu.nl
_publ_contact_author_fax '049 931 3184609, 031 20 5987629'
_publ_contact_author_name 'Reinhold Tacke, F. Matthias Bickelhaupt'
_publ_contact_author_phone '049 931 3185251, 031 20 5987617'
_publ_section_title
;
 Neutral Six-Coordinate and Cationic Five-Coordinate Silicon(IV) Complexes
 with Two Bidentate Monoanionic N,S-Pyridine-2-thiolato(-) Ligands
;
_journal_name_full 'Inorganic Chemistry'
_journal_page_first 10664
_journal_page_last 10676
_journal_paper_doi 10.1021/ic401698a
_journal_volume 52
_journal_year 2013
_chemical_formula_moiety 'C16 H13 I N2 S2 Si'
_chemical_formula_sum 'C16 H13 I N2 S2 Si'
_chemical_formula_weight 452.39
_chemical_name_systematic
; 
 ? 
;
_space_group_IT_number 154
_symmetry_cell_setting hexagonal
_symmetry_space_group_name_Hall 'P 32 2"'
_symmetry_space_group_name_H-M 'P 32 2 1'
_atom_sites_solution_hydrogens geom
_atom_sites_solution_primary direct
_atom_sites_solution_secondary difmap
_audit_creation_method SHELXL-97
_cell_angle_alpha 90.00
_cell_angle_beta 90.00
_cell_angle_gamma 120.00
_cell_formula_units_Z 3
_cell_length_a 9.969(3)
_cell_length_b 9.969(3)
_cell_length_c 16.595(6)
_cell_measurement_reflns_used 5000
_cell_measurement_temperature 173(2)
_cell_measurement_theta_max 27.9
_cell_measurement_theta_min 2.65
_cell_volume 1428.3(8)
_computing_cell_refinement STOE-IPDS
_computing_data_collection STOE-IPDS
_computing_data_reduction STOE-IPDS
_computing_molecular_graphics ORTEP/POV-Ray
_computing_publication_material Bruker-SHELXTL
_computing_structure_refinement 'SHELXL-97 (Sheldrick, 1997)'
_computing_structure_solution 'SHELXS-97 (Sheldrick, 1990)'
_diffrn_ambient_temperature 173(2)
_diffrn_measured_fraction_theta_full 0.999
_diffrn_measured_fraction_theta_max 0.999
_diffrn_measurement_device_type image-plate_Stoe-IPDS
_diffrn_measurement_method 'omega scan'
_diffrn_radiation_monochromator graphite
_diffrn_radiation_source 'fine-focus sealed tube'
_diffrn_radiation_type MoK\a
_diffrn_radiation_wavelength 0.71073
_diffrn_reflns_av_R_equivalents 0.0789
_diffrn_reflns_av_sigmaI/netI 0.0332
_diffrn_reflns_limit_h_max 12
_diffrn_reflns_limit_h_min -12
_diffrn_reflns_limit_k_max 12
_diffrn_reflns_limit_k_min -12
_diffrn_reflns_limit_l_max 20
_diffrn_reflns_limit_l_min -20
_diffrn_reflns_number 15707
_diffrn_reflns_theta_full 26.00
_diffrn_reflns_theta_max 26.00
_diffrn_reflns_theta_min 2.66
_exptl_absorpt_coefficient_mu 1.961
_exptl_absorpt_correction_T_max 0.6859
_exptl_absorpt_correction_T_min 0.5071
_exptl_absorpt_correction_type multi-scan
_exptl_absorpt_process_details
;
[c.f. r.h. blessing, acta cryst. (1995), a51, 33-38]
;
_exptl_crystal_colour colourless
_exptl_crystal_density_diffrn 1.578
_exptl_crystal_description prisma
_exptl_crystal_F_000 666
_exptl_crystal_size_max 0.5
_exptl_crystal_size_mid 0.35
_exptl_crystal_size_min 0.35
_refine_diff_density_max 0.583
_refine_diff_density_min -0.274
_refine_diff_density_rms 0.067
_refine_ls_abs_structure_details 'Flack H D (1983), Acta Cryst. A39, 876-881'
_refine_ls_abs_structure_Flack -0.05(4)
_refine_ls_extinction_coef 0.073(4)
_refine_ls_extinction_expression Fc^*^=kFc[1+0.001xFc^2^\l^3^/sin(2\q)]^-1/4^
_refine_ls_extinction_method SHELXL
_refine_ls_goodness_of_fit_ref 1.114
_refine_ls_hydrogen_treatment constr
_refine_ls_matrix_type full
_refine_ls_number_parameters 103
_refine_ls_number_reflns 1889
_refine_ls_number_restraints 0
_refine_ls_restrained_S_all 1.114
_refine_ls_R_factor_all 0.0396
_refine_ls_R_factor_gt 0.0333
_refine_ls_shift/su_max 0.000
_refine_ls_shift/su_mean 0.000
_refine_ls_structure_factor_coef Fsqd
_refine_ls_weighting_details 'calc w=1/[\s^2^(Fo^2^)+(0.0520P)^2^+0.1570P] where P=(Fo^2^+2Fc^2^)/3'
_refine_ls_weighting_scheme calc
_refine_ls_wR_factor_gt 0.0847
_refine_ls_wR_factor_ref 0.0886
_reflns_number_gt 1624
_reflns_number_total 1889
_reflns_threshold_expression >2sigma(I)
_cod_data_source_file ic401698a_si_002_1.cif
_cod_data_source_block bau18p_multi-scan
_cod_database_code 4336092

loop_
_symmetry_equiv_pos_as_xyz
'x, y, z'
'-y, x-y, z+2/3'
'-x+y, -x, z+1/3'
'y, x, -z'
'x-y, -y, -z+1/3'
'-x, -x+y, -z+2/3'

loop_
_atom_site_label
_atom_site_type_symbol
_atom_site_fract_x
_atom_site_fract_y
_atom_site_fract_z
_atom_site_U_iso_or_equiv
_atom_site_adp_type
_atom_site_occupancy
_atom_site_symmetry_multiplicity
_atom_site_calc_flag
_atom_site_refinement_flags
I I 0.0000 0.52404(4) 0.3333 0.0736(2) Uani 1 2 d S
S1 S 0.5221(2) 0.3108(3) 0.47637(8) 0.0988(6) Uani 1 1 d .
Si Si 0.3035(2) 0.3035(2) 0.5000 0.0721(6) Uani 1 2 d S
N1 N 0.3370(6) 0.3379(6) 0.3847(2) 0.0715(10) Uani 1 1 d .
C1 C 0.4748(7) 0.3466(8) 0.3793(3) 0.0815(15) Uani 1 1 d .
C2 C 0.5531(9) 0.3785(11) 0.3059(3) 0.101(2) Uani 1 1 d .
H2 H 0.6512 0.3849 0.3019 0.121 Uiso 1 1 calc R
C3 C 0.4838(8) 0.4003(9) 0.2396(3) 0.0930(19) Uani 1 1 d .
H3 H 0.5346 0.4227 0.1889 0.112 Uiso 1 1 calc R
C4 C 0.3411(7) 0.3900(7) 0.2461(3) 0.0813(14) Uani 1 1 d .
H4 H 0.2935 0.4049 0.2001 0.098 Uiso 1 1 calc R
C5 C 0.2683(6) 0.3578(7) 0.3198(3) 0.0755(13) Uani 1 1 d .
H5 H 0.1696 0.3497 0.3248 0.091 Uiso 1 1 calc R
C6 C 0.1181(9) 0.1181(9) 0.5000 0.077(2) Uani 1 2 d S
C7 C 0.0882(9) 0.0000(9) 0.4448(3) 0.0924(16) Uani 1 1 d .
H7 H 0.1650 0.0156 0.4062 0.111 Uiso 1 1 calc R
C8 C -0.0508(11) -0.1392(8) 0.4454(4) 0.1015(18) Uani 1 1 d .
H8 H -0.0675 -0.2176 0.4076 0.122 Uiso 1 1 calc R
C9 C -0.1646(12) -0.1646(12) 0.5000 0.098(3) Uani 1 2 d S
H9 H -0.2599 -0.2599 0.5000 0.117 Uiso 1 2 calc SR

loop_
_atom_site_aniso_label
_atom_site_aniso_U_11
_atom_site_aniso_U_22
_atom_site_aniso_U_33
_atom_site_aniso_U_23
_atom_site_aniso_U_13
_atom_site_aniso_U_12
I 0.0743(3) 0.0688(2) 0.0796(3) -0.00075(11) -0.0015(2) 0.03716(16)
S1 0.1019(10) 0.1690(18) 0.0642(6) -0.0104(8) -0.0105(7) 0.0967(12)
Si 0.0945(12) 0.0945(12) 0.0552(8) -0.0032(3) 0.0032(3) 0.0683(14)
N1 0.082(3) 0.098(3) 0.0571(18) -0.003(2) 0.0004(18) 0.062(2)
C1 0.077(3) 0.123(5) 0.063(3) -0.010(3) 0.001(2) 0.064(3)
C2 0.083(4) 0.162(7) 0.072(3) -0.005(4) 0.009(3) 0.071(4)
C3 0.105(5) 0.123(5) 0.059(2) 0.001(3) 0.011(2) 0.064(4)
C4 0.102(4) 0.094(4) 0.060(2) 0.000(2) -0.004(2) 0.058(3)
C5 0.086(3) 0.095(4) 0.064(2) -0.001(2) -0.005(2) 0.059(3)
C6 0.101(4) 0.101(4) 0.060(3) -0.0011(13) 0.0011(13) 0.073(4)
C7 0.123(5) 0.099(4) 0.076(3) -0.007(3) 0.007(3) 0.072(4)
C8 0.131(6) 0.084(4) 0.097(4) -0.010(3) -0.009(4) 0.059(4)
C9 0.105(5) 0.105(5) 0.088(5) 0.008(2) -0.008(2) 0.056(5)

loop_
_atom_type_symbol
_atom_type_description
_atom_type_scat_dispersion_real
_atom_type_scat_dispersion_imag
_atom_type_scat_source
C C 0.0033 0.0016 'International Tables Vol C Tables 4.2.6.8 and 6.1.1.4'
H H 0.0000 0.0000 'International Tables Vol C Tables 4.2.6.8 and 6.1.1.4'
N N 0.0061 0.0033 'International Tables Vol C Tables 4.2.6.8 and 6.1.1.4'
Si Si 0.0817 0.0704 'International Tables Vol C Tables 4.2.6.8 and 6.1.1.4'
S S 0.1246 0.1234 'International Tables Vol C Tables 4.2.6.8 and 6.1.1.4'
I I -0.4742 1.8119 'International Tables Vol C Tables 4.2.6.8 and 6.1.1.4'

loop_
_geom_angle_atom_site_label_1
_geom_angle_atom_site_label_2
_geom_angle_atom_site_label_3
_geom_angle
_geom_angle_site_symmetry_1
_geom_angle_site_symmetry_3
C1 S1 Si 78.85(18) . .
C6 Si N1 100.04(17) . .
C6 Si N1 100.04(17) . 4_556
N1 Si N1 159.9(3) . 4_556
C6 Si S1 121.11(8) . .
N1 Si S1 74.69(14) . .
N1 Si S1 94.81(15) 4_556 .
C6 Si S1 121.11(8) . 4_556
N1 Si S1 94.81(15) . 4_556
N1 Si S1 74.69(14) 4_556 4_556
S1 Si S1 117.77(16) . 4_556
C1 N1 C5 121.5(5) . .
C1 N1 Si 99.1(3) . .
C5 N1 Si 139.4(4) . .
N1 C1 C2 120.9(5) . .
N1 C1 S1 107.3(4) . .
C2 C1 S1 131.9(5) . .
C3 C2 C1 117.8(6) . .
C2 C3 C4 120.5(5) . .
C5 C4 C3 119.4(5) . .
N1 C5 C4 119.9(5) . .
C7 C6 C7 116.4(9) 4_556 .
C7 C6 Si 121.8(5) 4_556 .
C7 C6 Si 121.8(5) . .
C8 C7 C6 121.5(7) . .
C9 C8 C7 120.6(7) . .
C8 C9 C8 119.3(10) 4_556 .

loop_
_geom_bond_atom_site_label_1
_geom_bond_atom_site_label_2
_geom_bond_distance
_geom_bond_site_symmetry_2
S1 C1 1.764(6) .
S1 Si 2.180(2) .
Si C6 1.848(10) .
Si N1 1.944(4) .
Si N1 1.944(4) 4_556
Si S1 2.180(2) 4_556
N1 C1 1.335(6) .
N1 C5 1.343(6) .
C1 C2 1.395(7) .
C2 C3 1.373(8) .
C3 C4 1.378(9) .
C4 C5 1.376(7) .
C6 C7 1.401(8) 4_556
C6 C7 1.401(8) .
C7 C8 1.387(10) .
C8 C9 1.373(10) .
C9 C8 1.373(10) 4_556

loop_
_geom_torsion_atom_site_label_1
_geom_torsion_atom_site_label_2
_geom_torsion_atom_site_label_3
_geom_torsion_atom_site_label_4
_geom_torsion
_geom_torsion_site_symmetry_1
_geom_torsion_site_symmetry_4
C1 S1 Si C6 94.6(2) . .
C1 S1 Si N1 2.0(3) . .
C1 S1 Si N1 -160.6(3) . 4_556
C1 S1 Si S1 -85.4(2) . 4_556
C6 Si N1 C1 -122.3(4) . .
N1 Si N1 C1 57.7(4) 4_556 .
S1 Si N1 C1 -2.6(4) . .
S1 Si N1 C1 114.9(4) 4_556 .
C6 Si N1 C5 60.7(7) . .
N1 Si N1 C5 -119.3(7) 4_556 .
S1 Si N1 C5 -179.6(7) . .
S1 Si N1 C5 -62.1(7) 4_556 .
C5 N1 C1 C2 0.7(11) . .
Si N1 C1 C2 -177.1(6) . .
C5 N1 C1 S1 -179.0(4) . .
Si N1 C1 S1 3.2(5) . .
Si S1 C1 N1 -2.9(4) . .
Si S1 C1 C2 177.4(8) . .
N1 C1 C2 C3 -0.1(12) . .
S1 C1 C2 C3 179.6(6) . .
C1 C2 C3 C4 -0.3(12) . .
C2 C3 C4 C5 0.1(12) . .
C1 N1 C5 C4 -0.9(10) . .
Si N1 C5 C4 175.7(5) . .
C3 C4 C5 N1 0.5(10) . .
N1 Si C6 C7 -140.0(3) . 4_556
N1 Si C6 C7 40.0(3) 4_556 4_556
S1 Si C6 C7 141.9(3) . 4_556
S1 Si C6 C7 -38.1(3) 4_556 4_556
N1 Si C6 C7 40.0(3) . .
N1 Si C6 C7 -140.0(3) 4_556 .
S1 Si C6 C7 -38.1(3) . .
S1 Si C6 C7 141.9(3) 4_556 .
C7 C6 C7 C8 -0.3(5) 4_556 .
Si C6 C7 C8 179.7(5) . .
C6 C7 C8 C9 0.7(10) . .
C7 C8 C9 C8 -0.3(5) . 4_556
